data_1513137
loop_
_publ_author_name
'Chong, Eugene'
'Schafer, Laurel L.'

_publ_section_title
;
 2-Pyridonate Titanium Complexes for Chemoselectivity. Accessing
 Intramolecular Hydroaminoalkylation over Hydroamination
;
_journal_issue 23
_journal_name_full 'Organic Letters'
_journal_page_first 6002
_journal_paper_doi 10.1021/ol402890m
_journal_volume 15
_journal_year 2013
_chemical_formula_moiety 'C25 H27 N O2 S, C6 H12'
_chemical_formula_sum 'C31 H39 N O2 S'
_chemical_formula_weight 489.71
_space_group_IT_number 2
_symmetry_cell_setting triclinic
_symmetry_Int_Tables_number 2
_symmetry_space_group_name_Hall '-P 1'
_symmetry_space_group_name_H-M 'P -1'
_atom_sites_solution_hydrogens geom
_atom_sites_solution_primary direct
_atom_sites_solution_secondary difmap
_audit_creation_method SHELXL-97
_cell_angle_alpha 73.755(2)
_cell_angle_beta 72.091(2)
_cell_angle_gamma 66.422(2)
_cell_formula_units_Z 2
_cell_length_a 10.6913(9)
_cell_length_b 11.550(1)
_cell_length_c 12.416(1)
_cell_measurement_reflns_used 9807
_cell_measurement_temperature 90(2)
_cell_measurement_theta_max 30.0935
_cell_measurement_theta_min 2.4405
_cell_volume 1315.33(19)
_computing_structure_refinement 'SHELXL-97 (Sheldrick, 2008)'
_diffrn_ambient_temperature 90(2)
_diffrn_measured_fraction_theta_full 0.986
_diffrn_measured_fraction_theta_max 0.986
_diffrn_measurement_device_type 'Bruker APEX DUO'
_diffrn_measurement_method 'area detector'
_diffrn_radiation_monochromator graphite
_diffrn_radiation_probe x-ray
_diffrn_radiation_type MoK\a
_diffrn_radiation_wavelength 0.71073
_diffrn_reflns_av_R_equivalents 0.0181
_diffrn_reflns_av_sigmaI/netI 0.0176
_diffrn_reflns_limit_h_max 15
_diffrn_reflns_limit_h_min -15
_diffrn_reflns_limit_k_max 16
_diffrn_reflns_limit_k_min -16
_diffrn_reflns_limit_l_max 17
_diffrn_reflns_limit_l_min -17
_diffrn_reflns_number 27285
_diffrn_reflns_theta_full 30.09
_diffrn_reflns_theta_max 30.09
_diffrn_reflns_theta_min 1.75
_diffrn_source 'fine-focus sealed tube'
_exptl_absorpt_coefficient_mu 0.152
_exptl_absorpt_correction_T_max 0.9540
_exptl_absorpt_correction_T_min 0.8801
_exptl_absorpt_correction_type multi-scan
_exptl_absorpt_process_details SADABS-2008/1
_exptl_crystal_colour colourless
_exptl_crystal_density_diffrn 1.236
_exptl_crystal_density_method 'not measured'
_exptl_crystal_description prism
_exptl_crystal_F_000 528
_exptl_crystal_recrystallization_method 'cyclohexane, cooled to 281 K'
_exptl_crystal_size_max 0.51
_exptl_crystal_size_mid 0.32
_exptl_crystal_size_min 0.31
_refine_diff_density_max 1.168
_refine_diff_density_min -0.437
_refine_diff_density_rms 0.054
_refine_ls_extinction_method none
_refine_ls_goodness_of_fit_ref 1.044
_refine_ls_hydrogen_treatment mixed
_refine_ls_matrix_type full
_refine_ls_number_parameters 322
_refine_ls_number_reflns 7629
_refine_ls_number_restraints 0
_refine_ls_restrained_S_all 1.044
_refine_ls_R_factor_all 0.0425
_refine_ls_R_factor_gt 0.0384
_refine_ls_shift/su_max 0.001
_refine_ls_shift/su_mean 0.000
_refine_ls_structure_factor_coef Fsqd
_refine_ls_weighting_details 'calc w=1/[\s^2^(Fo^2^)+(0.0568P)^2^+0.6019P] where P=(Fo^2^+2Fc^2^)/3'
_refine_ls_weighting_scheme calc
_refine_ls_wR_factor_gt 0.1040
_refine_ls_wR_factor_ref 0.1077
_reflns_number_gt 6910
_reflns_number_total 7629
_reflns_threshold_expression >2\s(I)
_cod_data_source_file ol402890m_si_002.cif
_cod_data_source_block mo_ls377_0m
_cod_original_cell_volume 1315.3(3)
_cod_database_code 1513137

loop_
_symmetry_equiv_pos_as_xyz
'x, y, z'
'-x, -y, -z'

loop_
_atom_site_label
_atom_site_type_symbol
_atom_site_fract_x
_atom_site_fract_y
_atom_site_fract_z
_atom_site_U_iso_or_equiv
_atom_site_adp_type
_atom_site_occupancy
_atom_site_symmetry_multiplicity
_atom_site_calc_flag
_atom_site_refinement_flags
S1 S 0.44436(3) 0.21449(2) 0.45940(2) 0.01311(7) Uani 1 1 d .
N1 N 0.49682(9) 0.14904(8) 0.34728(7) 0.01334(16) Uani 1 1 d .
O2 O 0.39094(8) 0.12841(7) 0.55401(6) 0.01711(15) Uani 1 1 d .
O1 O 0.35583(8) 0.34501(7) 0.43074(7) 0.01776(15) Uani 1 1 d .
C10 C 1.03329(12) 0.05767(13) 0.19984(10) 0.0252(2) Uani 1 1 d .
H10 H 1.1247 0.0403 0.2086 0.030 Uiso 1 1 calc R
C26 C 0.14095(13) 0.43277(12) 0.70855(10) 0.0238(2) Uani 1 1 d .
H26A H 0.0820 0.5238 0.7111 0.029 Uiso 1 1 calc R
H26B H 0.1693 0.4210 0.6275 0.029 Uiso 1 1 calc R
C16 C 0.64653(12) 0.38497(11) -0.20037(9) 0.0194(2) Uani 1 1 d .
H16 H 0.6541 0.4367 -0.2749 0.023 Uiso 1 1 calc R
C17 C 0.66261(12) 0.42101(11) -0.10887(9) 0.0193(2) Uani 1 1 d .
H17 H 0.6811 0.4981 -0.1211 0.023 Uiso 1 1 calc R
C18 C 0.65193(11) 0.34542(10) 0.00028(9) 0.01694(19) Uani 1 1 d .
H18 H 0.6627 0.3720 0.0617 0.020 Uiso 1 1 calc R
C13 C 0.62569(10) 0.23096(9) 0.02117(8) 0.01292(17) Uani 1 1 d .
C5 C 0.62149(10) 0.14651(9) 0.14224(8) 0.01218(17) Uani 1 1 d .
C1 C 0.49269(10) 0.21950(9) 0.22859(8) 0.01223(17) Uani 1 1 d .
H1 H 0.4882 0.3096 0.2206 0.015 Uiso 1 1 calc R
C19 C 0.59289(11) 0.21777(10) 0.49092(8) 0.01494(18) Uani 1 1 d .
C24 C 0.60784(12) 0.33516(10) 0.47935(9) 0.0182(2) Uani 1 1 d .
H24 H 0.5383 0.4131 0.4553 0.022 Uiso 1 1 calc R
C23 C 0.72594(13) 0.33740(11) 0.50335(9) 0.0202(2) Uani 1 1 d .
H23 H 0.7358 0.4176 0.4959 0.024 Uiso 1 1 calc R
C22 C 0.82965(12) 0.22432(12) 0.53798(9) 0.0197(2) Uani 1 1 d .
C25 C 0.95630(14) 0.22849(14) 0.56439(11) 0.0265(2) Uani 1 1 d .
H25A H 0.9879 0.2953 0.5080 0.040 Uiso 1 1 calc R
H25B H 1.0316 0.1450 0.5605 0.040 Uiso 1 1 calc R
H25C H 0.9317 0.2478 0.6418 0.040 Uiso 1 1 calc R
C20 C 0.69537(12) 0.10298(10) 0.52529(9) 0.0177(2) Uani 1 1 d .
H20 H 0.6852 0.0229 0.5326 0.021 Uiso 1 1 calc R
C21 C 0.81266(12) 0.10711(11) 0.54872(9) 0.0192(2) Uani 1 1 d .
H21 H 0.8824 0.0291 0.5724 0.023 Uiso 1 1 calc R
C2 C 0.36950(10) 0.21693(10) 0.19044(9) 0.01426(18) Uani 1 1 d .
H2 H 0.3616 0.2777 0.1155 0.017 Uiso 1 1 calc R
C3 C 0.42102(11) 0.07938(10) 0.16598(9) 0.01697(19) Uani 1 1 d .
H3A H 0.3955 0.0806 0.0954 0.020 Uiso 1 1 calc R
H3B H 0.3786 0.0244 0.2311 0.020 Uiso 1 1 calc R
C4 C 0.58287(11) 0.02794(10) 0.15018(9) 0.01519(18) Uani 1 1 d .
H4A H 0.6115 -0.0391 0.2165 0.018 Uiso 1 1 calc R
H4B H 0.6294 -0.0090 0.0790 0.018 Uiso 1 1 calc R
C7 C 0.76358(10) 0.11176(10) 0.17029(8) 0.01448(18) Uani 1 1 d .
C8 C 0.87482(11) 0.00351(11) 0.13638(9) 0.0190(2) Uani 1 1 d .
H8 H 0.8592 -0.0524 0.1026 0.023 Uiso 1 1 calc R
C9 C 1.00879(12) -0.02375(12) 0.15146(10) 0.0241(2) Uani 1 1 d .
H9 H 1.0831 -0.0982 0.1285 0.029 Uiso 1 1 calc R
C11 C 0.92325(12) 0.16498(13) 0.23548(10) 0.0225(2) Uani 1 1 d .
H11 H 0.9392 0.2202 0.2698 0.027 Uiso 1 1 calc R
C12 C 0.78928(11) 0.19169(11) 0.22086(9) 0.0177(2) Uani 1 1 d .
H12 H 0.7148 0.2651 0.2456 0.021 Uiso 1 1 calc R
C15 C 0.61919(12) 0.27215(11) -0.18103(9) 0.0189(2) Uani 1 1 d .
H15 H 0.6077 0.2464 -0.2426 0.023 Uiso 1 1 calc R
C14 C 0.60848(11) 0.19644(10) -0.07143(9) 0.01614(19) Uani 1 1 d .
H14 H 0.5891 0.1198 -0.0594 0.019 Uiso 1 1 calc R
C6 C 0.22706(11) 0.25611(11) 0.27323(10) 0.0194(2) Uani 1 1 d .
H6A H 0.2312 0.1976 0.3474 0.029 Uiso 1 1 calc R
H6B H 0.1562 0.2518 0.2412 0.029 Uiso 1 1 calc R
H6C H 0.2023 0.3441 0.2842 0.029 Uiso 1 1 calc R
C28 C 0.23227(13) 0.41250(13) 0.88006(11) 0.0247(2) Uani 1 1 d .
H28A H 0.3183 0.3886 0.9078 0.030 Uiso 1 1 calc R
H28B H 0.1754 0.5027 0.8883 0.030 Uiso 1 1 calc R
C29 C 0.14920(13) 0.32518(12) 0.95297(10) 0.0245(2) Uani 1 1 d .
H29A H 0.1199 0.3382 1.0338 0.029 Uiso 1 1 calc R
H29B H 0.2098 0.2344 0.9515 0.029 Uiso 1 1 calc R
C30 C 0.01969(14) 0.35303(13) 0.90851(10) 0.0260(2) Uani 1 1 d .
H30A H -0.0266 0.2897 0.9530 0.031 Uiso 1 1 calc R
H30B H -0.0473 0.4395 0.9209 0.031 Uiso 1 1 calc R
C31 C 0.05645(14) 0.34684(13) 0.78070(11) 0.0252(2) Uani 1 1 d .
H31A H 0.1112 0.2571 0.7699 0.030 Uiso 1 1 calc R
H31B H -0.0309 0.3739 0.7538 0.030 Uiso 1 1 calc R
C27 C 0.27172(13) 0.40078(13) 0.75332(11) 0.0265(2) Uani 1 1 d .
H27A H 0.3348 0.3122 0.7443 0.032 Uiso 1 1 calc R
H27B H 0.3226 0.4601 0.7073 0.032 Uiso 1 1 calc R
H32 H 0.5334(17) 0.0691(17) 0.3607(14) 0.025(4) Uiso 1 1 d .

loop_
_atom_site_aniso_label
_atom_site_aniso_U_11
_atom_site_aniso_U_22
_atom_site_aniso_U_33
_atom_site_aniso_U_23
_atom_site_aniso_U_13
_atom_site_aniso_U_12
S1 0.01640(12) 0.01122(12) 0.01093(11) -0.00184(8) -0.00165(8) -0.00510(9)
N1 0.0181(4) 0.0104(4) 0.0109(4) -0.0014(3) -0.0029(3) -0.0048(3)
O2 0.0209(4) 0.0159(3) 0.0127(3) -0.0008(3) 0.0000(3) -0.0084(3)
O1 0.0209(4) 0.0126(3) 0.0170(3) -0.0028(3) -0.0038(3) -0.0031(3)
C10 0.0158(5) 0.0387(7) 0.0195(5) 0.0013(5) -0.0055(4) -0.0109(5)
C26 0.0268(6) 0.0239(6) 0.0188(5) -0.0019(4) -0.0036(4) -0.0091(4)
C16 0.0187(5) 0.0205(5) 0.0132(4) 0.0011(4) -0.0014(4) -0.0053(4)
C17 0.0225(5) 0.0153(5) 0.0179(5) 0.0010(4) -0.0028(4) -0.0080(4)
C18 0.0207(5) 0.0150(5) 0.0153(4) -0.0013(4) -0.0039(4) -0.0073(4)
C13 0.0123(4) 0.0132(4) 0.0119(4) -0.0016(3) -0.0019(3) -0.0041(3)
C5 0.0141(4) 0.0118(4) 0.0111(4) -0.0017(3) -0.0026(3) -0.0052(3)
C1 0.0136(4) 0.0120(4) 0.0111(4) -0.0011(3) -0.0024(3) -0.0053(3)
C19 0.0195(5) 0.0143(4) 0.0114(4) -0.0023(3) -0.0019(3) -0.0074(4)
C24 0.0249(5) 0.0156(5) 0.0153(4) -0.0031(4) -0.0035(4) -0.0089(4)
C23 0.0285(6) 0.0211(5) 0.0157(5) -0.0041(4) -0.0021(4) -0.0149(4)
C22 0.0241(5) 0.0276(6) 0.0122(4) -0.0049(4) -0.0015(4) -0.0146(4)
C25 0.0278(6) 0.0371(7) 0.0227(5) -0.0069(5) -0.0045(5) -0.0190(5)
C20 0.0225(5) 0.0155(5) 0.0166(5) -0.0012(4) -0.0054(4) -0.0085(4)
C21 0.0218(5) 0.0206(5) 0.0158(5) -0.0018(4) -0.0053(4) -0.0079(4)
C2 0.0146(4) 0.0154(4) 0.0141(4) -0.0017(3) -0.0035(3) -0.0070(3)
C3 0.0192(5) 0.0173(5) 0.0181(5) -0.0039(4) -0.0036(4) -0.0099(4)
C4 0.0197(5) 0.0121(4) 0.0149(4) -0.0026(3) -0.0036(4) -0.0068(4)
C7 0.0142(4) 0.0168(5) 0.0113(4) 0.0003(3) -0.0029(3) -0.0061(4)
C8 0.0170(5) 0.0190(5) 0.0182(5) -0.0019(4) -0.0039(4) -0.0043(4)
C9 0.0155(5) 0.0273(6) 0.0220(5) -0.0007(4) -0.0036(4) -0.0027(4)
C11 0.0201(5) 0.0352(6) 0.0169(5) -0.0031(4) -0.0042(4) -0.0154(5)
C12 0.0169(5) 0.0230(5) 0.0149(4) -0.0032(4) -0.0022(4) -0.0097(4)
C15 0.0195(5) 0.0233(5) 0.0125(4) -0.0029(4) -0.0029(4) -0.0065(4)
C14 0.0175(4) 0.0174(5) 0.0138(4) -0.0033(4) -0.0023(3) -0.0069(4)
C6 0.0148(4) 0.0235(5) 0.0200(5) -0.0036(4) -0.0023(4) -0.0081(4)
C28 0.0235(5) 0.0278(6) 0.0231(5) -0.0048(5) -0.0047(4) -0.0094(5)
C29 0.0287(6) 0.0245(6) 0.0178(5) -0.0026(4) -0.0039(4) -0.0085(5)
C30 0.0282(6) 0.0319(6) 0.0202(5) -0.0062(5) 0.0006(4) -0.0160(5)
C31 0.0311(6) 0.0266(6) 0.0212(5) -0.0062(4) -0.0032(4) -0.0138(5)
C27 0.0225(5) 0.0317(6) 0.0214(5) -0.0028(5) -0.0003(4) -0.0100(5)

loop_
_atom_type_symbol
_atom_type_description
_atom_type_scat_dispersion_real
_atom_type_scat_dispersion_imag
_atom_type_scat_source
C C 0.0033 0.0016 'International Tables Vol C Tables 4.2.6.8 and 6.1.1.4'
H H 0.0000 0.0000 'International Tables Vol C Tables 4.2.6.8 and 6.1.1.4'
N N 0.0061 0.0033 'International Tables Vol C Tables 4.2.6.8 and 6.1.1.4'
O O 0.0106 0.0060 'International Tables Vol C Tables 4.2.6.8 and 6.1.1.4'
S S 0.1246 0.1234 'International Tables Vol C Tables 4.2.6.8 and 6.1.1.4'

loop_
_geom_angle_atom_site_label_1
_geom_angle_atom_site_label_2
_geom_angle_atom_site_label_3
_geom_angle
O1 S1 O2 119.79(5)
O1 S1 N1 108.12(5)
O2 S1 N1 106.72(5)
O1 S1 C19 107.65(5)
O2 S1 C19 106.34(5)
N1 S1 C19 107.70(5)
C1 N1 S1 125.12(7)
C1 N1 H32 120.8(11)
S1 N1 H32 113.9(11)
C9 C10 C11 119.61(10)
C9 C10 H10 120.2
C11 C10 H10 120.2
C31 C26 C27 110.95(10)
C31 C26 H26A 109.4
C27 C26 H26A 109.4
C31 C26 H26B 109.4
C27 C26 H26B 109.4
H26A C26 H26B 108.0
C15 C16 C17 118.91(10)
C15 C16 H16 120.5
C17 C16 H16 120.5
C18 C17 C16 120.75(10)
C18 C17 H17 119.6
C16 C17 H17 119.6
C17 C18 C13 121.15(10)
C17 C18 H18 119.4
C13 C18 H18 119.4
C18 C13 C14 117.49(9)
C18 C13 C5 119.56(9)
C14 C13 C5 122.92(9)
C7 C5 C13 107.07(8)
C7 C5 C4 113.59(8)
C13 C5 C4 111.88(8)
C7 C5 C1 114.99(8)
C13 C5 C1 109.01(8)
C4 C5 C1 100.26(8)
N1 C1 C2 110.88(8)
N1 C1 C5 110.11(8)
C2 C1 C5 101.98(8)
N1 C1 H1 111.2
C2 C1 H1 111.2
C5 C1 H1 111.2
C24 C19 C20 120.54(10)
C24 C19 S1 119.50(8)
C20 C19 S1 119.96(8)
C19 C24 C23 119.37(10)
C19 C24 H24 120.3
C23 C24 H24 120.3
C22 C23 C24 121.28(10)
C22 C23 H23 119.4
C24 C23 H23 119.4
C23 C22 C21 118.39(10)
C23 C22 C25 120.60(11)
C21 C22 C25 121.00(11)
C22 C25 H25A 109.5
C22 C25 H25B 109.5
H25A C25 H25B 109.5
C22 C25 H25C 109.5
H25A C25 H25C 109.5
H25B C25 H25C 109.5
C21 C20 C19 119.28(10)
C21 C20 H20 120.4
C19 C20 H20 120.4
C20 C21 C22 121.14(10)
C20 C21 H21 119.4
C22 C21 H21 119.4
C6 C2 C1 115.73(8)
C6 C2 C3 114.61(9)
C1 C2 C3 103.38(8)
C6 C2 H2 107.6
C1 C2 H2 107.6
C3 C2 H2 107.6
C2 C3 C4 106.16(8)
C2 C3 H3A 110.5
C4 C3 H3A 110.5
C2 C3 H3B 110.5
C4 C3 H3B 110.5
H3A C3 H3B 108.7
C5 C4 C3 105.23(8)
C5 C4 H4A 110.7
C3 C4 H4A 110.7
C5 C4 H4B 110.7
C3 C4 H4B 110.7
H4A C4 H4B 108.8
C8 C7 C12 118.24(10)
C8 C7 C5 119.89(9)
C12 C7 C5 121.65(9)
C7 C8 C9 121.01(11)
C7 C8 H8 119.5
C9 C8 H8 119.5
C10 C9 C8 120.10(11)
C10 C9 H9 119.9
C8 C9 H9 119.9
C10 C11 C12 120.18(11)
C10 C11 H11 119.9
C12 C11 H11 119.9
C11 C12 C7 120.84(11)
C11 C12 H12 119.6
C7 C12 H12 119.6
C16 C15 C14 120.25(10)
C16 C15 H15 119.9
C14 C15 H15 119.9
C15 C14 C13 121.44(10)
C15 C14 H14 119.3
C13 C14 H14 119.3
C2 C6 H6A 109.5
C2 C6 H6B 109.5
H6A C6 H6B 109.5
C2 C6 H6C 109.5
H6A C6 H6C 109.5
H6B C6 H6C 109.5
C29 C28 C27 110.74(10)
C29 C28 H28A 109.5
C27 C28 H28A 109.5
C29 C28 H28B 109.5
C27 C28 H28B 109.5
H28A C28 H28B 108.1
C28 C29 C30 111.38(10)
C28 C29 H29A 109.4
C30 C29 H29A 109.4
C28 C29 H29B 109.4
C30 C29 H29B 109.4
H29A C29 H29B 108.0
C31 C30 C29 112.01(10)
C31 C30 H30A 109.2
C29 C30 H30A 109.2
C31 C30 H30B 109.2
C29 C30 H30B 109.2
H30A C30 H30B 107.9
C26 C31 C30 111.76(10)
C26 C31 H31A 109.3
C30 C31 H31A 109.3
C26 C31 H31B 109.3
C30 C31 H31B 109.3
H31A C31 H31B 107.9
C28 C27 C26 110.89(10)
C28 C27 H27A 109.5
C26 C27 H27A 109.5
C28 C27 H27B 109.5
C26 C27 H27B 109.5
H27A C27 H27B 108.0

loop_
_geom_bond_atom_site_label_1
_geom_bond_atom_site_label_2
_geom_bond_distance
S1 O1 1.4356(8)
S1 O2 1.4432(8)
S1 N1 1.6103(9)
S1 C19 1.7650(11)
N1 C1 1.4751(12)
N1 H32 0.835(17)
C10 C9 1.3871(19)
C10 C11 1.3915(18)
C10 H10 0.9500
C26 C31 1.5251(17)
C26 C27 1.5329(18)
C26 H26A 0.9900
C26 H26B 0.9900
C16 C15 1.3884(16)
C16 C17 1.3912(16)
C16 H16 0.9500
C17 C18 1.3909(14)
C17 H17 0.9500
C18 C13 1.3978(14)
C18 H18 0.9500
C13 C14 1.4000(14)
C13 C5 1.5447(13)
C5 C7 1.5328(14)
C5 C4 1.5516(14)
C5 C1 1.5573(13)
C1 C2 1.5436(13)
C1 H1 1.0000
C19 C24 1.3910(14)
C19 C20 1.3962(15)
C24 C23 1.3948(16)
C24 H24 0.9500
C23 C22 1.3931(17)
C23 H23 0.9500
C22 C21 1.4017(16)
C22 C25 1.5090(16)
C25 H25A 0.9800
C25 H25B 0.9800
C25 H25C 0.9800
C20 C21 1.3926(15)
C20 H20 0.9500
C21 H21 0.9500
C2 C6 1.5253(14)
C2 C3 1.5449(15)
C2 H2 1.0000
C3 C4 1.5555(15)
C3 H3A 0.9900
C3 H3B 0.9900
C4 H4A 0.9900
C4 H4B 0.9900
C7 C8 1.3971(15)
C7 C12 1.3983(15)
C8 C9 1.3989(15)
C8 H8 0.9500
C9 H9 0.9500
C11 C12 1.3981(15)
C11 H11 0.9500
C12 H12 0.9500
C15 C14 1.3957(14)
C15 H15 0.9500
C14 H14 0.9500
C6 H6A 0.9800
C6 H6B 0.9800
C6 H6C 0.9800
C28 C29 1.5287(17)
C28 C27 1.5290(17)
C28 H28A 0.9900
C28 H28B 0.9900
C29 C30 1.5296(18)
C29 H29A 0.9900
C29 H29B 0.9900
C30 C31 1.5282(17)
C30 H30A 0.9900
C30 H30B 0.9900
C31 H31A 0.9900
C31 H31B 0.9900
C27 H27A 0.9900
C27 H27B 0.9900

loop_
_geom_torsion_atom_site_label_1
_geom_torsion_atom_site_label_2
_geom_torsion_atom_site_label_3
_geom_torsion_atom_site_label_4
_geom_torsion
O1 S1 N1 C1 17.68(9)
O2 S1 N1 C1 147.78(8)
C19 S1 N1 C1 -98.38(9)
C15 C16 C17 C18 0.17(17)
C16 C17 C18 C13 0.41(17)
C17 C18 C13 C14 -0.96(16)
C17 C18 C13 C5 177.13(10)
C18 C13 C5 C7 -58.14(12)
C14 C13 C5 C7 119.84(10)
C18 C13 C5 C4 176.80(9)
C14 C13 C5 C4 -5.22(13)
C18 C13 C5 C1 66.84(11)
C14 C13 C5 C1 -115.18(10)
S1 N1 C1 C2 -102.74(9)
S1 N1 C1 C5 145.16(7)
C7 C5 C1 N1 -52.10(11)
C13 C5 C1 N1 -172.30(8)
C4 C5 C1 N1 70.12(9)
C7 C5 C1 C2 -169.85(8)
C13 C5 C1 C2 69.94(9)
C4 C5 C1 C2 -47.63(9)
O1 S1 C19 C24 -3.06(10)
O2 S1 C19 C24 -132.60(8)
N1 S1 C19 C24 113.31(9)
O1 S1 C19 C20 178.02(8)
O2 S1 C19 C20 48.48(9)
N1 S1 C19 C20 -65.61(9)
C20 C19 C24 C23 -0.52(15)
S1 C19 C24 C23 -179.44(8)
C19 C24 C23 C22 0.41(16)
C24 C23 C22 C21 -0.21(16)
C24 C23 C22 C25 -179.59(10)
C24 C19 C20 C21 0.43(15)
S1 C19 C20 C21 179.34(8)
C19 C20 C21 C22 -0.22(16)
C23 C22 C21 C20 0.11(16)
C25 C22 C21 C20 179.49(10)
N1 C1 C2 C6 50.39(11)
C5 C1 C2 C6 167.60(9)
N1 C1 C2 C3 -75.75(9)
C5 C1 C2 C3 41.46(9)
C6 C2 C3 C4 -145.73(9)
C1 C2 C3 C4 -18.88(10)
C7 C5 C4 C3 158.92(8)
C13 C5 C4 C3 -79.72(10)
C1 C5 C4 C3 35.71(9)
C2 C3 C4 C5 -10.82(10)
C13 C5 C7 C8 -87.46(11)
C4 C5 C7 C8 36.56(13)
C1 C5 C7 C8 151.27(9)
C13 C5 C7 C12 87.05(11)
C4 C5 C7 C12 -148.93(9)
C1 C5 C7 C12 -34.22(13)
C12 C7 C8 C9 -0.62(16)
C5 C7 C8 C9 174.08(10)
C11 C10 C9 C8 1.37(18)
C7 C8 C9 C10 -0.53(17)
C9 C10 C11 C12 -1.05(18)
C10 C11 C12 C7 -0.12(17)
C8 C7 C12 C11 0.94(16)
C5 C7 C12 C11 -173.66(10)
C17 C16 C15 C14 -0.15(16)
C16 C15 C14 C13 -0.43(16)
C18 C13 C14 C15 0.97(15)
C5 C13 C14 C15 -177.05(9)
C27 C28 C29 C30 -55.62(13)
C28 C29 C30 C31 53.72(14)
C27 C26 C31 C30 54.60(14)
C29 C30 C31 C26 -53.30(14)
C29 C28 C27 C26 57.25(14)
C31 C26 C27 C28 -56.74(14)
